data_4301707
loop_
_publ_author_name
'Grigory Andreev'
'Nina Budantseva'
'Marina Sokolova'
'Ivan Tananaev'
'Boris Myasoedov'

_publ_contact_author_address
;
A. N. Frumkin Institute of Physical Chemistry and 
Electrochemistry, 31 Leninskiy pr., Moscow, 119991, Russia
;
_publ_contact_author_email grigory_andreev@mail.ru
_publ_contact_author_name 'Grigory Andreev'
_publ_section_title
;
Interaction of Transuranium Elements with Biologically Important Ligands:
Structural and Spectroscopic Evidence for Nucleotide Coordination to
Plutonium
;
_journal_name_full 'Inorganic Chemistry'
_journal_page_first 2343
_journal_page_last 2345
_journal_paper_doi 10.1021/ic802053s
_journal_volume 48
_journal_year 2009
_chemical_formula_moiety 'C36 H68 N20 O60 P4 Pu4, 4(N O3), 2(H2 O)'
_chemical_formula_sum 'C36 H72 N24 O74 P4 Pu4'
_chemical_formula_weight 3105.19
_space_group_IT_number 5
_symmetry_space_group_name_Hall 'C 2y'
_symmetry_space_group_name_H-M 'C 1 2 1'
_atom_sites_solution_hydrogens geom
_atom_sites_solution_primary direct
_atom_sites_solution_secondary difmap
_cell_angle_alpha 90.00
_cell_angle_beta 106.563(2)
_cell_angle_gamma 90.00
_cell_formula_units_Z 2
_cell_length_a 26.8560(7)
_cell_length_b 12.9317(4)
_cell_length_c 13.5287(3)
_cell_measurement_temperature 100(2)
_cell_volume 4503.5(2)
_computing_cell_refinement 'APEX 2 (Bruker, 2006)'
_computing_data_collection 'APEX 2 (Bruker, 2006)'
_computing_data_reduction 'APEX 2 (Bruker, 2006)'
_computing_molecular_graphics 'APEX 2 (Bruker, 2006)'
_computing_publication_material 'SHELXL97 (Sheldrick, 1997)'
_computing_structure_refinement 'SHELXL97 (Sheldrick, 1997)'
_computing_structure_solution 'SHELXS97 (Sheldrick, 1997)'
_diffrn_ambient_temperature 100(2)
_diffrn_measured_fraction_theta_full 0.997
_diffrn_measured_fraction_theta_max 0.997
_diffrn_measurement_device_type 'Bruker Kappa APEX II area-detector'
_diffrn_measurement_method 'phi and omega scans'
_diffrn_radiation_monochromator graphite
_diffrn_radiation_source 'fine-focus sealed tube'
_diffrn_radiation_type MoK\a
_diffrn_radiation_wavelength 0.71073
_diffrn_reflns_av_R_equivalents 0.0387
_diffrn_reflns_av_sigmaI/netI 0.0476
_diffrn_reflns_limit_h_max 37
_diffrn_reflns_limit_h_min -37
_diffrn_reflns_limit_k_max 18
_diffrn_reflns_limit_k_min -18
_diffrn_reflns_limit_l_max 18
_diffrn_reflns_limit_l_min -19
_diffrn_reflns_number 51966
_diffrn_reflns_theta_full 30.00
_diffrn_reflns_theta_max 30.00
_diffrn_reflns_theta_min 2.85
_exptl_absorpt_coefficient_mu 3.099
_exptl_absorpt_correction_T_max 0.588
_exptl_absorpt_correction_T_min 0.550
_exptl_absorpt_correction_type numerical
_exptl_absorpt_process_details 'APEX 2 (Bruker, 2006)'
_exptl_crystal_density_diffrn 2.299
_exptl_crystal_density_method 'not measured'
_exptl_crystal_F_000 2968
_exptl_crystal_size_max 0.20
_exptl_crystal_size_mid 0.19
_exptl_crystal_size_min 0.16
_refine_diff_density_max 4.360
_refine_diff_density_min -1.313
_refine_diff_density_rms 0.242
_refine_ls_abs_structure_details 'Flack H D (1983), Acta Cryst. A39, 876-881'
_refine_ls_abs_structure_Flack -0.034(18)
_refine_ls_extinction_method none
_refine_ls_goodness_of_fit_ref 1.000
_refine_ls_hydrogen_treatment constr
_refine_ls_matrix_type full
_refine_ls_number_parameters 595
_refine_ls_number_reflns 13085
_refine_ls_number_restraints 1
_refine_ls_restrained_S_all 1.000
_refine_ls_R_factor_all 0.0621
_refine_ls_R_factor_gt 0.0444
_refine_ls_shift/su_max 0.004
_refine_ls_shift/su_mean 0.000
_refine_ls_structure_factor_coef Fsqd
_refine_ls_weighting_details 'calc w=1/[\s^2^(Fo^2^)+(0.0837P)^2^+3.9017P] where P=(Fo^2^+2Fc^2^)/3'
_refine_ls_weighting_scheme calc
_refine_ls_wR_factor_gt 0.1097
_refine_ls_wR_factor_ref 0.1205
_reflns_number_gt 10993
_reflns_number_total 13085
_reflns_threshold_expression >2sigma(I)
_cod_data_source_file ic802053s_si_002.cif
_cod_data_source_block pu
_cod_original_sg_symbol_H-M 'C 2'
_cod_database_code 4301707

loop_
_symmetry_equiv_pos_as_xyz
'x, y, z'
'-x, y, -z'
'x+1/2, y+1/2, z'
'-x+1/2, y+1/2, -z'

loop_
_atom_site_label
_atom_site_type_symbol
_atom_site_fract_x
_atom_site_fract_y
_atom_site_fract_z
_atom_site_U_iso_or_equiv
_atom_site_adp_type
_atom_site_occupancy
_atom_site_symmetry_multiplicity
_atom_site_calc_flag
_atom_site_refinement_flags
_atom_site_disorder_assembly
_atom_site_disorder_group
Pu1 Pu 0.906435(10) -0.02314(2) 0.328789(19) 0.02458(7) Uani 1 1 d . . .
Pu2 Pu 1.057418(11) -0.31422(2) 0.34630(2) 0.02590(8) Uani 1 1 d . . .
P2 P 0.93067(7) -0.30116(18) 0.37640(14) 0.0243(4) Uani 1 1 d . . .
P1 P 1.04474(7) -0.03768(18) 0.39350(15) 0.0248(4) Uani 1 1 d . . .
O5 O 0.9901(2) -0.0078(5) 0.3339(4) 0.0295(13) Uani 1 1 d . . .
O29 O 0.8193(3) -0.0841(6) 0.2163(5) 0.0383(16) Uani 1 1 d . . .
O34 O 1.0572(4) -0.4963(6) 0.3729(9) 0.063(3) Uani 1 1 d . . .
O31 O 0.7875(3) -0.0388(9) 0.4762(6) 0.057(2) Uani 1 1 d . . .
O36 O 0.9189(4) 0.1572(8) 0.3480(7) 0.056(2) Uani 1 1 d . . .
O14 O 0.8805(3) -0.3571(6) 0.3099(7) 0.057(3) Uani 1 1 d . . .
O12 O 0.9767(3) -0.3453(6) 0.3460(6) 0.0433(17) Uani 1 1 d . . .
O11 O 0.9220(3) -0.1899(6) 0.3474(6) 0.0365(15) Uani 1 1 d . . .
O24 O 1.1183(3) -0.4062(6) 0.2726(6) 0.0434(17) Uani 1 1 d . . .
O27 O 0.8407(2) 0.0738(6) 0.1929(5) 0.0374(15) Uani 1 1 d . . .
O30 O 0.8326(3) 0.0493(6) 0.3923(5) 0.0424(17) Uani 1 1 d . . .
O6 O 0.9423(2) -0.0043(5) 0.4945(4) 0.0281(13) Uani 1 1 d . . .
O23 O 1.0115(3) -0.3795(6) 0.1671(6) 0.0419(16) Uani 1 1 d . . .
O21 O 0.9959(2) -0.2192(5) 0.1932(5) 0.0338(13) Uani 1 1 d . . .
O26 O 1.1013(3) -0.2497(6) 0.2164(5) 0.0398(15) Uani 1 1 d . . .
C18 C 0.8791(6) -0.4702(9) 0.3156(11) 0.066(4) Uani 1 1 d . . .
H18A H 0.8611 -0.4919 0.3650 0.079 Uiso 1 1 calc R . .
H18B H 0.9140 -0.4982 0.3368 0.079 Uiso 1 1 calc R . .
O9 O 0.7944(3) -0.4797(6) 0.1862(7) 0.053(2) Uani 1 1 d . . .
O25 O 1.1551(4) -0.3473(8) 0.1623(7) 0.065(3) Uani 1 1 d . . .
O35 O 0.9158(3) -0.0716(7) 0.1606(6) 0.0478(19) Uani 1 1 d . . .
N2 N 1.1680(3) -0.0414(10) 0.1734(7) 0.053(3) Uani 1 1 d . . .
N5 N 0.7573(3) -0.3155(9) 0.1508(6) 0.0402(17) Uani 1 1 d . . .
N10 N 1.1264(3) -0.3367(7) 0.2141(7) 0.042(2) Uani 1 1 d . . .
O22 O 0.9542(3) -0.2946(7) 0.0482(5) 0.052(2) Uani 1 1 d . . .
O28 O 0.7612(3) 0.0233(7) 0.1241(6) 0.0478(19) Uani 1 1 d . . .
N9 N 0.9861(3) -0.2983(9) 0.1329(6) 0.042(2) Uani 1 1 d . . .
N12 N 0.8221(3) -0.0327(7) 0.4319(5) 0.0348(16) Uani 1 1 d . . .
O2 O 1.1408(3) 0.1180(8) 0.2221(8) 0.064(2) Uani 1 1 d . . .
N11 N 0.8059(3) 0.0046(6) 0.1762(6) 0.0348(17) Uani 1 1 d . . .
O1 O 1.1686(3) -0.0716(8) 0.0095(6) 0.064(3) Uani 1 1 d . . .
C11 C 0.7589(4) -0.3087(11) 0.2523(7) 0.043(2) Uani 1 1 d . . .
H11A H 0.7764 -0.3585 0.2990 0.052 Uiso 1 1 calc R . .
N3 N 1.2816(4) -0.2540(8) 0.2625(8) 0.052(2) Uani 1 1 d . . .
H3C H 1.2939 -0.2806 0.2161 0.062 Uiso 1 1 calc R . .
H3D H 1.2945 -0.2708 0.3262 0.062 Uiso 1 1 calc R . .
O32 O 0.8484(2) -0.1105(6) 0.4247(5) 0.0347(14) Uani 1 1 d . . .
O10 O 0.8569(4) -0.5391(10) 0.0356(10) 0.093(4) Uani 1 1 d . . .
H10A H 0.8763 -0.5887 0.0553 0.140 Uiso 1 1 calc R . .
O8 O 0.7295(4) -0.2567(8) -0.0123(6) 0.058(2) Uani 1 1 d . . .
N1 N 1.2230(3) -0.1618(8) 0.1378(6) 0.044(2) Uani 1 1 d . . .
H1A H 1.2350 -0.1925 0.0931 0.053 Uiso 1 1 calc R . .
O7 O 1.0845(3) 0.0165(6) 0.3448(5) 0.0388(16) Uani 1 1 d . . .
C14 C 0.7803(4) -0.4030(10) 0.1129(8) 0.047(3) Uani 1 1 d . . .
H14A H 0.7550 -0.4311 0.0516 0.056 Uiso 1 1 calc R . .
O33 O 1.1470(3) -0.2691(7) 0.4333(6) 0.0468(18) Uani 1 1 d . . .
C1 C 1.1851(4) -0.0913(10) 0.0999(7) 0.045(3) Uani 1 1 d . . .
C4 C 1.2444(4) -0.1902(10) 0.2372(7) 0.042(2) Uani 1 1 d . . .
N4 N 0.7061(4) -0.1706(8) 0.1152(7) 0.047(2) Uani 1 1 d . . .
H4A H 0.6883 -0.1273 0.0707 0.056 Uiso 1 1 calc R . .
O13 O 0.9352(4) -0.3263(8) 0.4868(5) 0.056(2) Uani 1 1 d . . .
C17 C 0.8494(4) -0.5087(9) 0.2051(11) 0.060(4) Uani 1 1 d . . .
H17A H 0.8520 -0.5843 0.2031 0.072 Uiso 1 1 calc R . .
C5 C 1.1316(4) 0.0438(12) 0.1401(9) 0.056(3) Uani 1 1 d . . .
H5A H 1.1375 0.0763 0.0789 0.068 Uiso 1 1 calc R . .
C12 C 0.7345(4) -0.2270(9) 0.2852(8) 0.044(2) Uani 1 1 d . . .
H12A H 0.7367 -0.2197 0.3547 0.053 Uiso 1 1 calc R . .
C10 C 0.7313(4) -0.2485(9) 0.0805(8) 0.041(2) Uani 1 1 d . . .
C16 C 0.8650(5) -0.4645(9) 0.1168(13) 0.061(4) Uani 1 1 d . . .
H16A H 0.9015 -0.4435 0.1392 0.073 Uiso 1 1 calc R . .
C2 C 1.1865(4) -0.0667(12) 0.2768(8) 0.055(3) Uani 1 1 d . . .
H2A H 1.1734 -0.0334 0.3249 0.067 Uiso 1 1 calc R . .
C7 C 1.0518(5) 0.1215(16) 0.1484(10) 0.077(5) Uani 1 1 d . . .
H7A H 1.0205 0.1077 0.1697 0.093 Uiso 1 1 calc R . .
C6 C 1.0724(5) 0.0168(19) 0.1179(10) 0.093(7) Uani 1 1 d . . .
H6C H 1.0566 0.0001 0.0459 0.111 Uiso 1 1 calc R . .
H6D H 1.0669 -0.0397 0.1607 0.111 Uiso 1 1 calc R . .
N6 N 0.6841(5) -0.0768(10) 0.2395(10) 0.070(3) Uani 1 1 d . . .
H6A H 0.6855 -0.0652 0.3029 0.084 Uiso 1 1 calc R . .
H6B H 0.6674 -0.0352 0.1921 0.084 Uiso 1 1 calc R . .
C13 C 0.7073(4) -0.1576(10) 0.2154(10) 0.051(3) Uani 1 1 d . . .
C15 C 0.8317(5) -0.3738(10) 0.0839(10) 0.053(3) Uani 1 1 d . . .
H15A H 0.8245 -0.3623 0.0103 0.063 Uiso 1 1 calc R . .
H15B H 0.8476 -0.3122 0.1205 0.063 Uiso 1 1 calc R . .
O4 O 1.0554(3) -0.1515(6) 0.3830(6) 0.0366(15) Uani 1 1 d . . .
C3 C 1.2231(4) -0.1390(12) 0.3074(7) 0.054(3) Uani 1 1 d . . .
H3A H 1.2348 -0.1560 0.3770 0.064 Uiso 1 1 calc R . .
C8 C 1.0937(5) 0.1583(11) 0.2402(11) 0.059(3) Uani 1 1 d . . .
H8A H 1.0949 0.2340 0.2375 0.071 Uiso 1 1 calc R . .
C9 C 1.0882(6) 0.1282(10) 0.3419(11) 0.055(3) Uani 1 1 d . . .
H9A H 1.1181 0.1519 0.3962 0.066 Uiso 1 1 calc R . .
H9B H 1.0573 0.1595 0.3523 0.066 Uiso 1 1 calc R . .
N8 N 1.1574(5) -0.6622(9) 0.4879(10) 0.061(3) Uiso 1 1 d . . .
N7 N 0.9061(7) 0.2245(15) 0.1019(16) 0.100(5) Uiso 1 1 d . . .
O15 O 0.9006(7) 0.2567(14) 0.0144(15) 0.128(5) Uiso 1 1 d . . .
O16 O 0.9299(7) 0.1410(15) 0.1278(14) 0.128(6) Uiso 1 1 d . . .
O17 O 0.8945(7) 0.2716(14) 0.1714(13) 0.115(5) Uiso 1 1 d . . .
O18 O 1.1480(6) -0.6003(14) 0.4210(13) 0.115(5) Uiso 1 1 d . . .
O19 O 1.1899(4) -0.7299(9) 0.4999(8) 0.070(3) Uiso 1 1 d . . .
O20 O 1.1248(8) -0.6675(16) 0.5471(16) 0.142(7) Uiso 1 1 d . . .
O3 O 1.0404(6) 0.1974(15) 0.0731(9) 0.124(6) Uani 1 1 d . . .
H3B H 1.0658 0.2074 0.0522 0.186 Uiso 1 1 calc R . .
O37 O 0.7864(6) -0.4069(12) 0.4803(12) 0.100(4) Uiso 1 1 d . . .

loop_
_atom_site_aniso_label
_atom_site_aniso_U_11
_atom_site_aniso_U_22
_atom_site_aniso_U_33
_atom_site_aniso_U_23
_atom_site_aniso_U_13
_atom_site_aniso_U_12
Pu1 0.02365(12) 0.03239(15) 0.01556(11) 0.00096(12) 0.00213(9) 0.00332(12)
Pu2 0.03023(14) 0.03065(15) 0.01859(12) 0.00141(12) 0.00982(10) 0.00410(12)
P2 0.0245(8) 0.0315(12) 0.0163(8) -0.0045(8) 0.0049(6) -0.0045(8)
P1 0.0238(8) 0.0322(12) 0.0178(8) 0.0023(8) 0.0049(6) 0.0017(8)
O5 0.023(2) 0.044(4) 0.020(2) -0.001(3) 0.0031(19) 0.000(3)
O29 0.034(3) 0.048(4) 0.029(3) 0.010(3) 0.003(3) 0.007(3)
O34 0.089(7) 0.024(4) 0.103(7) 0.022(4) 0.071(6) 0.019(4)
O31 0.039(4) 0.091(7) 0.045(4) 0.006(5) 0.019(3) 0.004(4)
O36 0.047(4) 0.061(6) 0.052(5) 0.015(4) 0.001(4) 0.008(4)
O14 0.046(4) 0.032(4) 0.064(5) 0.007(4) -0.028(4) -0.009(3)
O12 0.046(4) 0.039(4) 0.056(4) 0.010(3) 0.032(3) 0.004(3)
O11 0.037(3) 0.042(4) 0.033(3) -0.003(3) 0.013(3) -0.001(3)
O24 0.049(4) 0.045(4) 0.043(4) -0.007(3) 0.025(3) 0.006(3)
O27 0.031(3) 0.050(4) 0.029(3) 0.008(3) 0.006(3) 0.001(3)
O30 0.042(4) 0.057(5) 0.026(3) -0.002(3) 0.006(3) 0.018(3)
O6 0.026(2) 0.040(4) 0.016(2) 0.000(2) 0.0020(19) 0.000(2)
O23 0.048(4) 0.039(4) 0.040(4) -0.011(3) 0.015(3) -0.006(3)
O21 0.035(3) 0.036(4) 0.029(3) 0.005(3) 0.007(2) -0.002(3)
O26 0.045(4) 0.045(4) 0.029(3) -0.003(3) 0.012(3) 0.001(3)
C18 0.070(8) 0.034(6) 0.064(8) 0.010(5) -0.028(7) -0.021(6)
O9 0.048(4) 0.043(4) 0.052(5) -0.002(4) -0.013(4) -0.014(3)
O25 0.060(5) 0.106(8) 0.045(4) -0.019(5) 0.040(4) -0.019(5)
O35 0.038(4) 0.073(5) 0.028(3) -0.007(3) 0.003(3) 0.004(4)
N2 0.025(3) 0.104(9) 0.029(4) 0.026(5) 0.006(3) -0.007(4)
N5 0.041(4) 0.049(5) 0.032(4) -0.003(4) 0.012(3) -0.007(5)
N10 0.042(4) 0.050(6) 0.040(4) -0.013(4) 0.023(4) -0.015(4)
O22 0.058(4) 0.068(6) 0.026(3) -0.004(3) 0.005(3) -0.004(4)
O28 0.029(3) 0.074(5) 0.033(3) 0.017(3) -0.003(3) 0.003(3)
N9 0.032(4) 0.069(7) 0.024(3) -0.005(4) 0.005(3) -0.007(4)
N12 0.038(3) 0.046(5) 0.022(3) 0.007(3) 0.010(3) 0.008(4)
O2 0.041(4) 0.085(7) 0.074(6) 0.018(5) 0.030(4) -0.004(4)
N11 0.031(3) 0.043(5) 0.027(4) 0.012(3) 0.004(3) -0.002(3)
O1 0.051(4) 0.115(8) 0.022(3) 0.009(4) 0.003(3) -0.032(5)
C11 0.043(5) 0.056(6) 0.027(4) -0.006(5) 0.004(3) -0.009(5)
N3 0.058(6) 0.059(6) 0.039(5) 0.004(4) 0.014(4) 0.005(5)
O32 0.031(3) 0.054(4) 0.020(3) -0.001(3) 0.007(2) -0.001(3)
O10 0.066(6) 0.078(8) 0.121(10) -0.054(7) 0.002(6) 0.019(6)
O8 0.065(5) 0.070(6) 0.037(4) -0.007(4) 0.012(4) -0.002(5)
N1 0.040(4) 0.067(6) 0.024(4) -0.007(4) 0.008(3) -0.023(4)
O7 0.036(3) 0.055(4) 0.028(3) -0.002(3) 0.013(3) -0.007(3)
C14 0.037(5) 0.066(7) 0.031(5) -0.007(5) 0.002(4) -0.013(5)
O33 0.039(4) 0.063(5) 0.037(4) -0.012(3) 0.009(3) 0.001(3)
C1 0.031(4) 0.080(8) 0.023(4) 0.010(5) 0.005(3) -0.020(5)
C4 0.038(5) 0.063(7) 0.021(4) 0.002(4) 0.004(3) -0.009(5)
N4 0.048(5) 0.054(6) 0.037(4) 0.003(4) 0.009(4) 0.003(4)
O13 0.100(7) 0.053(5) 0.025(3) -0.008(3) 0.033(4) -0.009(5)
C17 0.047(6) 0.028(6) 0.082(9) -0.012(5) -0.017(6) -0.004(4)
C5 0.035(5) 0.092(10) 0.040(6) 0.029(6) 0.009(4) 0.000(6)
C12 0.039(5) 0.060(7) 0.032(5) 0.004(5) 0.009(4) -0.003(5)
C10 0.041(5) 0.049(6) 0.030(4) -0.003(4) 0.004(4) -0.001(4)
C16 0.038(5) 0.040(6) 0.096(10) -0.033(7) 0.006(6) -0.005(5)
C2 0.036(5) 0.107(10) 0.024(4) 0.021(5) 0.010(4) 0.001(5)
C7 0.042(6) 0.142(15) 0.047(7) 0.030(9) 0.013(5) 0.013(8)
C6 0.048(7) 0.19(2) 0.029(6) -0.004(8) -0.003(5) 0.028(10)
N6 0.084(8) 0.074(8) 0.059(7) -0.013(6) 0.033(6) 0.014(6)
C13 0.042(5) 0.064(7) 0.054(7) -0.013(6) 0.026(5) -0.009(5)
C15 0.052(6) 0.061(7) 0.051(7) -0.012(6) 0.024(5) -0.005(5)
O4 0.040(4) 0.035(4) 0.029(3) 0.000(3) 0.001(3) 0.003(3)
C3 0.033(5) 0.109(10) 0.015(4) 0.000(5) 0.000(3) 0.001(6)
C8 0.044(6) 0.070(9) 0.066(8) 0.023(6) 0.019(5) -0.011(5)
C9 0.068(8) 0.043(6) 0.061(7) -0.001(6) 0.030(6) -0.020(6)
O3 0.133(11) 0.173(15) 0.055(6) 0.030(9) 0.010(7) 0.078(12)

loop_
_atom_type_symbol
_atom_type_description
_atom_type_scat_dispersion_real
_atom_type_scat_dispersion_imag
_atom_type_scat_source
C C 0.0033 0.0016 'International Tables Vol C Tables 4.2.6.8 and 6.1.1.4'
H H 0.0000 0.0000 'International Tables Vol C Tables 4.2.6.8 and 6.1.1.4'
N N 0.0061 0.0033 'International Tables Vol C Tables 4.2.6.8 and 6.1.1.4'
O O 0.0106 0.0060 'International Tables Vol C Tables 4.2.6.8 and 6.1.1.4'
P P 0.1023 0.0942 'International Tables Vol C Tables 4.2.6.8 and 6.1.1.4'
Pu Pu -9.4100 4.3056 'International Tables Vol C Tables 4.2.6.8 and 6.1.1.4'

loop_
_geom_angle_atom_site_label_1
_geom_angle_atom_site_label_2
_geom_angle_atom_site_label_3
_geom_angle
_geom_angle_site_symmetry_1
_geom_angle_site_symmetry_3
_geom_angle_publ_flag
O6 Pu1 O11 88.7(3) . . ?
O6 Pu1 O5 79.3(2) . . ?
O11 Pu1 O5 85.8(3) . . ?
O6 Pu1 O36 76.7(3) . . ?
O11 Pu1 O36 160.2(2) . . ?
O5 Pu1 O36 78.4(3) . . ?
O6 Pu1 O35 148.4(2) . . ?
O11 Pu1 O35 77.8(3) . . ?
O5 Pu1 O35 71.5(2) . . ?
O36 Pu1 O35 107.9(3) . . ?
O6 Pu1 O27 135.4(2) . . ?
O11 Pu1 O27 130.5(3) . . ?
O5 Pu1 O27 118.1(2) . . ?
O36 Pu1 O27 68.5(3) . . ?
O35 Pu1 O27 71.4(2) . . ?
O6 Pu1 O29 135.6(2) . . ?
O11 Pu1 O29 82.9(3) . . ?
O5 Pu1 O29 142.7(2) . . ?
O36 Pu1 O29 116.9(3) . . ?
O35 Pu1 O29 71.5(2) . . ?
O27 Pu1 O29 51.2(2) . . ?
O6 Pu1 O30 76.8(2) . . ?
O11 Pu1 O30 117.5(3) . . ?
O5 Pu1 O30 145.8(2) . . ?
O36 Pu1 O30 72.5(3) . . ?
O35 Pu1 O30 134.8(2) . . ?
O27 Pu1 O30 67.0(2) . . ?
O29 Pu1 O30 69.0(2) . . ?
O6 Pu1 O32 71.5(2) . . ?
O11 Pu1 O32 68.4(2) . . ?
O5 Pu1 O32 140.8(2) . . ?
O36 Pu1 O32 118.0(3) . . ?
O35 Pu1 O32 126.8(2) . . ?
O27 Pu1 O32 101.0(2) . . ?
O29 Pu1 O32 64.8(2) . . ?
O30 Pu1 O32 49.3(2) . . ?
O6 Pu1 N11 139.5(2) . . ?
O11 Pu1 N11 108.0(3) . . ?
O5 Pu1 N11 136.9(2) . . ?
O36 Pu1 N11 91.7(3) . . ?
O35 Pu1 N11 72.1(2) . . ?
O27 Pu1 N11 25.6(2) . . ?
O29 Pu1 N11 25.9(2) . . ?
O30 Pu1 N11 62.7(2) . . ?
O32 Pu1 N11 80.7(2) . . ?
O6 Pu1 N12 72.3(2) . . ?
O11 Pu1 N12 92.9(3) . . ?
O5 Pu1 N12 151.59(19) . . ?
O36 Pu1 N12 95.3(3) . . ?
O35 Pu1 N12 136.0(2) . . ?
O27 Pu1 N12 83.9(2) . . ?
O29 Pu1 N12 64.7(2) . . ?
O30 Pu1 N12 24.7(3) . . ?
O32 Pu1 N12 24.6(2) . . ?
N11 Pu1 N12 70.3(2) . . ?
O4 Pu2 O12 95.1(3) . . ?
O4 Pu2 O13 80.5(3) . 2_756 ?
O12 Pu2 O13 77.9(3) . 2_756 ?
O4 Pu2 O34 157.5(3) . . ?
O12 Pu2 O34 77.0(3) . . ?
O13 Pu2 O34 77.3(4) 2_756 . ?
O4 Pu2 O33 75.1(3) . . ?
O12 Pu2 O33 151.9(3) . . ?
O13 Pu2 O33 74.6(3) 2_756 . ?
O34 Pu2 O33 102.1(3) . . ?
O4 Pu2 O24 128.9(3) . . ?
O12 Pu2 O24 132.9(3) . . ?
O13 Pu2 O24 120.3(3) 2_756 . ?
O34 Pu2 O24 67.2(3) . . ?
O33 Pu2 O24 68.3(3) . . ?
O4 Pu2 O26 83.4(3) . . ?
O12 Pu2 O26 135.6(3) . . ?
O13 Pu2 O26 144.1(3) 2_756 . ?
O34 Pu2 O26 117.1(3) . . ?
O33 Pu2 O26 70.3(3) . . ?
O24 Pu2 O26 51.6(3) . . ?
O4 Pu2 O23 120.4(3) . . ?
O12 Pu2 O23 74.2(3) . . ?
O13 Pu2 O23 146.2(3) 2_756 . ?
O34 Pu2 O23 78.1(4) . . ?
O33 Pu2 O23 133.6(3) . . ?
O24 Pu2 O23 69.4(3) . . ?
O26 Pu2 O23 68.9(2) . . ?
O4 Pu2 O21 70.6(2) . . ?
O12 Pu2 O21 71.3(2) . . ?
O13 Pu2 O21 135.0(3) 2_756 . ?
O34 Pu2 O21 124.5(3) . . ?
O33 Pu2 O21 126.7(3) . . ?
O24 Pu2 O21 104.8(2) . . ?
O26 Pu2 O21 66.4(2) . . ?
O23 Pu2 O21 50.3(2) . . ?
O4 Pu2 N10 107.3(3) . . ?
O12 Pu2 N10 140.6(3) . . ?
O13 Pu2 N10 136.5(3) 2_756 . ?
O34 Pu2 N10 91.4(3) . . ?
O33 Pu2 N10 67.0(2) . . ?
O24 Pu2 N10 25.0(3) . . ?
O26 Pu2 N10 26.6(3) . . ?
O23 Pu2 N10 66.6(2) . . ?
O21 Pu2 N10 85.9(2) . . ?
O4 Pu2 N9 96.0(3) . . ?
O12 Pu2 N9 69.6(3) . . ?
O13 Pu2 N9 146.9(3) 2_756 . ?
O34 Pu2 N9 100.7(4) . . ?
O33 Pu2 N9 136.6(3) . . ?
O24 Pu2 N9 87.6(3) . . ?
O26 Pu2 N9 66.5(2) . . ?
O23 Pu2 N9 24.8(3) . . ?
O21 Pu2 N9 25.5(3) . . ?
N10 Pu2 N9 76.1(2) . . ?
O11 P2 O13 115.7(5) . . ?
O11 P2 O12 111.7(4) . . ?
O13 P2 O12 110.2(5) . . ?
O11 P2 O14 104.5(4) . . ?
O13 P2 O14 106.5(5) . . ?
O12 P2 O14 107.7(5) . . ?
O5 P1 O4 112.3(4) . . ?
O5 P1 O6 111.9(3) . 2_756 ?
O4 P1 O6 112.0(4) . 2_756 ?
O5 P1 O7 109.6(4) . . ?
O4 P1 O7 103.1(4) . . ?
O6 P1 O7 107.6(4) 2_756 . ?
P1 O5 Pu1 143.9(4) . . ?
N11 O29 Pu1 94.4(5) . . ?
C18 O14 P2 117.5(7) . . ?
P2 O12 Pu2 143.7(5) . . ?
P2 O11 Pu1 170.7(5) . . ?
N10 O24 Pu2 99.5(6) . . ?
N11 O27 Pu1 96.2(5) . . ?
N12 O30 Pu1 97.1(5) . . ?
P1 O6 Pu1 154.3(4) 2_756 . ?
N9 O23 Pu2 98.0(5) . . ?
N9 O21 Pu2 95.7(5) . . ?
N10 O26 Pu2 94.5(5) . . ?
O14 C18 C17 106.3(9) . . ?
C14 O9 C17 111.3(10) . . ?
C1 N2 C2 121.7(11) . . ?
C1 N2 C5 117.8(9) . . ?
C2 N2 C5 120.5(11) . . ?
C10 N5 C11 122.6(11) . . ?
C10 N5 C14 116.4(8) . . ?
C11 N5 C14 120.8(11) . . ?
O25 N10 O24 123.2(10) . . ?
O25 N10 O26 122.5(10) . . ?
O24 N10 O26 114.4(7) . . ?
O25 N10 Pu2 178.4(9) . . ?
O24 N10 Pu2 55.5(4) . . ?
O26 N10 Pu2 58.9(4) . . ?
O22 N9 O23 122.5(10) . . ?
O22 N9 O21 121.6(10) . . ?
O23 N9 O21 115.8(7) . . ?
O22 N9 Pu2 175.4(7) . . ?
O23 N9 Pu2 57.2(4) . . ?
O21 N9 Pu2 58.9(4) . . ?
O31 N12 O32 120.2(10) . . ?
O31 N12 O30 123.3(9) . . ?
O32 N12 O30 116.5(7) . . ?
O31 N12 Pu1 178.4(7) . . ?
O32 N12 Pu1 58.3(4) . . ?
O30 N12 Pu1 58.2(4) . . ?
C5 O2 C8 113.9(10) . . ?
O28 N11 O27 120.9(8) . . ?
O28 N11 O29 122.1(8) . . ?
O27 N11 O29 117.0(7) . . ?
O28 N11 Pu1 170.1(7) . . ?
O27 N11 Pu1 58.2(4) . . ?
O29 N11 Pu1 59.8(4) . . ?
N5 C11 C12 119.4(11) . . ?
N12 O32 Pu1 97.1(5) . . ?
C4 N1 C1 128.3(10) . . ?
C9 O7 P1 121.2(7) . . ?
O9 C14 N5 111.3(9) . . ?
O9 C14 C15 105.8(9) . . ?
N5 C14 C15 113.0(10) . . ?
O1 C1 N1 123.2(12) . . ?
O1 C1 N2 122.3(12) . . ?
N1 C1 N2 114.4(8) . . ?
N3 C4 N1 121.7(11) . . ?
N3 C4 C3 124.4(9) . . ?
N1 C4 C3 113.8(10) . . ?
C13 N4 C10 124.0(10) . . ?
P2 O13 Pu2 163.4(6) . 2_756 ?
O9 C17 C16 105.0(10) . . ?
O9 C17 C18 107.3(12) . . ?
C16 C17 C18 117.6(10) . . ?
O2 C5 N2 108.3(9) . . ?
O2 C5 C6 103.7(11) . . ?
N2 C5 C6 116.4(13) . . ?
C13 C12 C11 119.5(10) . . ?
O8 C10 N5 121.8(11) . . ?
O8 C10 N4 121.8(10) . . ?
N5 C10 N4 116.4(9) . . ?
O10 C16 C15 111.2(12) . . ?
O10 C16 C17 110.0(11) . . ?
C15 C16 C17 105.4(11) . . ?
C3 C2 N2 119.9(11) . . ?
O3 C7 C8 110.0(16) . . ?
O3 C7 C6 116.2(13) . . ?
C8 C7 C6 104.8(11) . . ?
C7 C6 C5 100.0(15) . . ?
N6 C13 C12 123.9(12) . . ?
N6 C13 N4 118.1(13) . . ?
C12 C13 N4 118.0(11) . . ?
C16 C15 C14 103.5(11) . . ?
P1 O4 Pu2 169.7(4) . . ?
C2 C3 C4 121.8(10) . . ?
O2 C8 C9 112.7(11) . . ?
O2 C8 C7 103.3(12) . . ?
C9 C8 C7 116.1(11) . . ?
O7 C9 C8 108.4(11) . . ?
O18 N8 O19 125.4(15) . . ?
O18 N8 O20 117.3(16) . . ?
O19 N8 O20 116.6(14) . . ?
O15 N7 O17 126(2) . . ?
O15 N7 O16 118(2) . . ?
O17 N7 O16 116(2) . . ?

loop_
_geom_bond_atom_site_label_1
_geom_bond_atom_site_label_2
_geom_bond_distance
_geom_bond_site_symmetry_2
_geom_bond_publ_flag
Pu1 O6 2.187(5) . ?
Pu1 O11 2.197(8) . ?
Pu1 O5 2.238(5) . ?
Pu1 O36 2.360(10) . ?
Pu1 O35 2.441(8) . ?
Pu1 O27 2.493(6) . ?
Pu1 O29 2.526(7) . ?
Pu1 O30 2.553(7) . ?
Pu1 O32 2.557(7) . ?
Pu1 N11 2.916(7) . ?
Pu1 N12 2.982(7) . ?
Pu2 O4 2.167(7) . ?
Pu2 O12 2.204(7) . ?
Pu2 O13 2.215(7) 2_756 ?
Pu2 O34 2.382(8) . ?
Pu2 O33 2.429(8) . ?
Pu2 O24 2.451(7) . ?
Pu2 O26 2.520(7) . ?
Pu2 O23 2.530(7) . ?
Pu2 O21 2.566(6) . ?
Pu2 N10 2.934(8) . ?
Pu2 N9 2.982(8) . ?
P2 O11 1.492(8) . ?
P2 O13 1.499(7) . ?
P2 O12 1.521(7) . ?
P2 O14 1.567(7) . ?
P1 O5 1.509(6) . ?
P1 O4 1.513(8) . ?
P1 O6 1.517(6) 2_756 ?
P1 O7 1.570(7) . ?
O29 N11 1.276(10) . ?
O31 N12 1.243(11) . ?
O14 C18 1.466(14) . ?
O24 N10 1.258(12) . ?
O27 N11 1.267(10) . ?
O30 N12 1.256(12) . ?
O6 P1 1.517(6) 2_756 ?
O23 N9 1.265(13) . ?
O21 N9 1.289(12) . ?
O26 N10 1.318(12) . ?
C18 C17 1.562(18) . ?
O9 C14 1.378(15) . ?
O9 C17 1.476(15) . ?
O25 N10 1.187(11) . ?
N2 C1 1.369(16) . ?
N2 C2 1.383(12) . ?
N2 C5 1.457(17) . ?
N5 C10 1.328(14) . ?
N5 C11 1.364(12) . ?
N5 C14 1.453(17) . ?
O22 N9 1.221(10) . ?
O28 N11 1.232(10) . ?
N12 O32 1.250(11) . ?
O2 C5 1.435(18) . ?
O2 C8 1.453(16) . ?
O1 C1 1.203(12) . ?
C11 C12 1.382(17) . ?
N3 C4 1.264(15) . ?
O10 C16 1.432(16) . ?
O8 C10 1.248(13) . ?
N1 C4 1.353(12) . ?
N1 C1 1.354(16) . ?
O7 C9 1.449(14) . ?
C14 C15 1.582(16) . ?
C4 C3 1.407(16) . ?
N4 C13 1.358(15) . ?
N4 C10 1.369(15) . ?
O13 Pu2 2.215(7) 2_756 ?
C17 C16 1.49(2) . ?
C5 C6 1.571(19) . ?
C12 C13 1.355(17) . ?
C16 C15 1.466(18) . ?
C2 C3 1.335(18) . ?
C7 O3 1.38(2) . ?
C7 C8 1.50(2) . ?
C7 C6 1.56(3) . ?
N6 C13 1.305(16) . ?
C8 C9 1.476(18) . ?
N8 O18 1.180(19) . ?
N8 O19 1.214(15) . ?
N8 O20 1.35(2) . ?
N7 O15 1.22(2) . ?
N7 O17 1.23(2) . ?
N7 O16 1.25(2) . ?
